data_7234895
loop_
_publ_author_name
'Sunil Kumar'
'Meenu Singh'
'Jwo-Huei Jou'
'Subrata Ghosh'

_publ_section_title
;
 Trend breaking substitution pattern of phenothiazine with acceptors as a
 rational design platform for blue emitters
;
_journal_name_full 'Journal of Materials Chemistry C'
_journal_page_first 6769
_journal_page_last 6777
_journal_paper_doi 10.1039/C6TC01367H
_journal_volume 4
_journal_year 2016
_chemical_formula_moiety 'C41 H30 N3 O S'
_chemical_formula_sum 'C40 H27 N3 O S'
_chemical_formula_weight 597.71
_space_group_crystal_system triclinic
_space_group_IT_number 2
_space_group_name_Hall '-P 1'
_space_group_name_H-M_alt 'P -1'
_atom_sites_solution_hydrogens geom
_atom_sites_solution_primary iterative
_atom_sites_solution_secondary difmap
_cell_angle_alpha 67.749(5)
_cell_angle_beta 85.414(4)
_cell_angle_gamma 78.057(5)
_cell_formula_units_Z 2
_cell_length_a 10.1788(5)
_cell_length_b 12.4494(7)
_cell_length_c 12.8652(6)
_cell_measurement_reflns_used 4469
_cell_measurement_temperature 150.00(10)
_cell_measurement_theta_max 27.8570
_cell_measurement_theta_min 2.0410
_cell_volume 1476.21(14)
_computing_cell_refinement
;
CrysAlisPro, Agilent Technologies,
Version 1.171.37.33d (release 23-04-2014 CrysAlis171 .NET)
(compiled Apr 23 2014,17:37:27)
;
_computing_data_collection
;
CrysAlisPro, Agilent Technologies,
Version 1.171.37.33d (release 23-04-2014 CrysAlis171 .NET)
(compiled Apr 23 2014,17:37:27)
;
_computing_data_reduction
;
CrysAlisPro, Agilent Technologies,
Version 1.171.37.33d (release 23-04-2014 CrysAlis171 .NET)
(compiled Apr 23 2014,17:37:27)
;
_computing_molecular_graphics
;
O. V. Dolomanov, L. J. Bourhis, R. J. Gildea, J. A. K. Howard and H. Puschmann,
OLEX2: a complete structure solution, refinement and analysis program.
J. Appl. Cryst. (2009). 42, 339-341.
;
_computing_publication_material
;
O. V. Dolomanov, L. J. Bourhis, R. J. Gildea, J. A. K. Howard and H. Puschmann,
OLEX2: a complete structure solution, refinement and analysis program.
J. Appl. Cryst. (2009). 42, 339-341.
;
_computing_structure_refinement
;
SHELXL, G.M. Sheldrick, Acta Cryst.
(2008). A64, 112-122
;
_computing_structure_solution 'J. Appl. Cryst. (2007) 40, 786-790'
_diffrn_ambient_environment N~2~
_diffrn_ambient_temperature 150.00(10)
_diffrn_detector 'CCD plate'
_diffrn_detector_area_resol_mean 7.9987
_diffrn_detector_type Eos
_diffrn_measured_fraction_theta_full 0.9911
_diffrn_measured_fraction_theta_max 0.9911
_diffrn_measurement_details
;
#__ type_ start__ end____ width___ exp.time_
  1 omega  -55.00   68.00   1.0000   33.5000
omega____ theta____ kappa____ phi______ frames
    -       26.8824  -77.0000    0.0000 123

#__ type_ start__ end____ width___ exp.time_
  2 omega  -56.00   68.00   1.0000   33.5000
omega____ theta____ kappa____ phi______ frames
    -       26.8824  -77.0000  120.0000 124

#__ type_ start__ end____ width___ exp.time_
  3 omega  -54.00   69.00   1.0000   33.5000
omega____ theta____ kappa____ phi______ frames
    -       26.8824  -77.0000 -120.0000 123
;
_diffrn_measurement_device 'four-circle diffractometer'
_diffrn_measurement_device_type 'SuperNova, Dual, Cu at zero, Eos'
_diffrn_measurement_method '\w scans'
_diffrn_orient_matrix_UB_11 0.0327094000
_diffrn_orient_matrix_UB_12 0.0164589000
_diffrn_orient_matrix_UB_13 -0.0529474000
_diffrn_orient_matrix_UB_21 -0.0623981000
_diffrn_orient_matrix_UB_22 0.0310572000
_diffrn_orient_matrix_UB_23 -0.0266297000
_diffrn_orient_matrix_UB_31 0.0104753000
_diffrn_orient_matrix_UB_32 0.0519447000
_diffrn_orient_matrix_UB_33 0.0059915000
_diffrn_radiation_monochromator mirror
_diffrn_radiation_probe x-ray
_diffrn_radiation_type 'Mo K\a'
_diffrn_radiation_wavelength 0.71073
_diffrn_reflns_av_R_equivalents 0.0142
_diffrn_reflns_av_unetI/netI 0.0371
_diffrn_reflns_limit_h_max 13
_diffrn_reflns_limit_h_min -13
_diffrn_reflns_limit_k_max 16
_diffrn_reflns_limit_k_min -10
_diffrn_reflns_limit_l_max 16
_diffrn_reflns_limit_l_min -14
_diffrn_reflns_number 8582
_diffrn_reflns_theta_full 28.24
_diffrn_reflns_theta_max 28.24
_diffrn_reflns_theta_min 1.97
_diffrn_source 'SuperNova (Mo) X-ray Source'
_exptl_absorpt_coefficient_mu 0.149
_exptl_absorpt_correction_T_max 0.989
_exptl_absorpt_correction_T_min 0.980
_exptl_absorpt_correction_type gaussian
_exptl_absorpt_process_details
;
CrysAlisPro, Agilent Technologies,
Version 1.171.37.33d (release 23-04-2014 CrysAlis171 .NET)
(compiled Apr 23 2014,17:37:27)
Numerical absorption correction based on gaussian integration over
			a multifaceted crystal model
Empirical absorption correction using spherical harmonics,
 implemented in SCALE3 ABSPACK scaling algorithm.
;
_exptl_crystal_density_diffrn 1.345
_exptl_crystal_density_method 'not measured'
_exptl_crystal_F_000 624
_exptl_crystal_size_max 0.1822
_exptl_crystal_size_mid 0.1441
_exptl_crystal_size_min 0.0934
_refine_diff_density_max 1.152
_refine_diff_density_min -0.975
_refine_diff_density_rms 0.075
_refine_ls_extinction_method none
_refine_ls_goodness_of_fit_ref 1.090
_refine_ls_hydrogen_treatment mixed
_refine_ls_matrix_type full
_refine_ls_number_parameters 405
_refine_ls_number_reflns 6383
_refine_ls_number_restraints 0
_refine_ls_restrained_S_all 1.090
_refine_ls_R_factor_all 0.0758
_refine_ls_R_factor_gt 0.0662
_refine_ls_shift/su_max 0.000
_refine_ls_shift/su_mean 0.000
_refine_ls_structure_factor_coef Fsqd
_refine_ls_weighting_details 'calc w=1/[\s^2^(Fo^2^)+(0.0673P)^2^+2.5389P] where P=(Fo^2^+2Fc^2^)/3'
_refine_ls_weighting_scheme calc
_refine_ls_wR_factor_gt 0.1728
_refine_ls_wR_factor_ref 0.1810
_reflns_number_gt 5470
_reflns_number_total 6383
_reflns_threshold_expression >2sigma(I)
_cod_data_source_file J-Mater-Chem-C-2016-4-6769.cif
_cod_data_source_block d_162_lt_mo
_cod_database_code 7234895

loop_
_space_group_symop_id
_space_group_symop_operation_xyz
1 'x, y, z'
2 '-x, -y, -z'

loop_
_atom_site_label
_atom_site_type_symbol
_atom_site_fract_x
_atom_site_fract_y
_atom_site_fract_z
_atom_site_U_iso_or_equiv
_atom_site_adp_type
_atom_site_occupancy
_atom_site_symmetry_multiplicity
_atom_site_calc_flag
_atom_site_refinement_flags
_atom_site_disorder_assembly
_atom_site_disorder_group
S1 S 0.55455(7) 0.97538(6) -0.19436(6) 0.02805(19) Uani 1 1 d . . .
N2 N 0.9567(2) 0.81378(18) 0.21918(17) 0.0198(4) Uani 1 1 d . . .
N3 N 0.9508(2) 0.72386(19) 0.09852(18) 0.0215(4) Uani 1 1 d . . .
N1 N 0.5644(2) 1.21273(18) -0.19523(17) 0.0207(4) Uani 1 1 d . . .
C7 C 0.6617(3) 1.0036(2) -0.1108(2) 0.0207(5) Uani 1 1 d . . .
C6 C 0.5574(3) 1.1034(2) -0.3157(2) 0.0230(5) Uani 1 1 d . . .
C19 C 0.9129(2) 0.8232(2) 0.1166(2) 0.0196(5) Uani 1 1 d . . .
C26 C 1.0267(2) 0.6982(2) 0.2697(2) 0.0190(5) Uani 1 1 d . . .
C39 C 1.0209(2) 0.6463(2) 0.1931(2) 0.0196(5) Uani 1 1 d . . .
C13 C 0.5166(3) 1.3217(2) -0.1777(2) 0.0194(5) Uani 1 1 d . . .
C27 C 1.0882(2) 0.6350(2) 0.3785(2) 0.0213(5) Uani 1 1 d . . .
C20 C 0.9236(3) 0.8999(2) 0.2712(2) 0.0210(5) Uani 1 1 d . . .
C1 C 0.5554(2) 1.2113(2) -0.3040(2) 0.0209(5) Uani 1 1 d . . .
C12 C 0.6535(2) 1.1198(2) -0.1170(2) 0.0195(5) Uani 1 1 d . . .
C9 C 0.8272(2) 0.9287(2) 0.0379(2) 0.0202(5) Uani 1 1 d . . .
C38 C 1.0796(2) 0.5242(2) 0.2163(2) 0.0213(5) Uani 1 1 d . . .
C8 C 0.7492(3) 0.9103(2) -0.0363(2) 0.0200(5) Uani 1 1 d . . .
H8 H 0.7561 0.8344 -0.0357 0.024 Uiso 1 1 calc R . .
C33 C 1.1415(2) 0.4574(2) 0.3216(2) 0.0221(5) Uani 1 1 d . . .
C32 C 1.1456(2) 0.5132(2) 0.4032(2) 0.0226(5) Uani 1 1 d . . .
C10 C 0.8200(3) 1.0447(2) 0.0304(2) 0.0241(5) Uani 1 1 d . . .
H10 H 0.8729 1.0594 0.0774 0.029 Uiso 1 1 calc R . .
C14 C 0.5966(3) 1.4043(2) -0.1933(2) 0.0245(5) Uani 1 1 d . . .
H14 H 0.6856 1.3893 -0.2154 0.029 Uiso 1 1 calc R . .
C11 C 0.7352(3) 1.1384(2) -0.0462(2) 0.0242(5) Uani 1 1 d . . .
H11 H 0.7329 1.2149 -0.0503 0.029 Uiso 1 1 calc R . .
C18 C 0.3833(3) 1.3455(2) -0.1466(2) 0.0232(5) Uani 1 1 d . . .
H18 H 0.3288 1.2908 -0.1361 0.028 Uiso 1 1 calc R . .
C28 C 1.0919(3) 0.6842(3) 0.4606(2) 0.0263(6) Uani 1 1 d . . .
H28 H 1.0543 0.7634 0.4448 0.032 Uiso 1 1 calc R . .
C16 C 0.4116(3) 1.5327(2) -0.1465(2) 0.0268(6) Uani 1 1 d . . .
C2 C 0.5446(3) 1.3142(2) -0.4002(2) 0.0252(6) Uani 1 1 d . . .
H2 H 0.5431 1.3865 -0.3940 0.030 Uiso 1 1 calc R . .
C21 C 0.8005(3) 0.9124(3) 0.3223(2) 0.0281(6) Uani 1 1 d . . .
H21 H 0.7383 0.8676 0.3212 0.034 Uiso 1 1 calc R . .
C17 C 0.3307(3) 1.4505(3) -0.1308(2) 0.0279(6) Uani 1 1 d . A .
H17 H 0.2413 1.4658 -0.1098 0.033 Uiso 1 1 calc R . .
C15 C 0.5460(3) 1.5084(2) -0.1766(2) 0.0278(6) Uani 1 1 d . A .
H15 H 0.6013 1.5621 -0.1854 0.033 Uiso 1 1 calc R . .
C29 C 1.1505(3) 0.6164(3) 0.5635(2) 0.0307(6) Uani 1 1 d . . .
H29 H 1.1519 0.6497 0.6170 0.037 Uiso 1 1 calc R . .
C34 C 1.1978(3) 0.3370(2) 0.3433(3) 0.0289(6) Uani 1 1 d . . .
H34 H 1.2391 0.2904 0.4121 0.035 Uiso 1 1 calc R . .
C31 C 1.2051(3) 0.4479(3) 0.5093(2) 0.0296(6) Uani 1 1 d . . .
H31 H 1.2438 0.3686 0.5269 0.035 Uiso 1 1 calc R . .
C3 C 0.5359(3) 1.3086(3) -0.5057(2) 0.0303(6) Uani 1 1 d . . .
H3 H 0.5260 1.3778 -0.5693 0.036 Uiso 1 1 calc R . .
C30 C 1.2076(3) 0.4979(3) 0.5873(2) 0.0331(7) Uani 1 1 d . . .
H30 H 1.2478 0.4523 0.6567 0.040 Uiso 1 1 calc R . .
C5 C 0.5546(3) 1.0989(3) -0.4217(2) 0.0297(6) Uani 1 1 d . . .
H5 H 0.5614 1.0265 -0.4290 0.036 Uiso 1 1 calc R . .
C37 C 1.0754(3) 0.4717(3) 0.1374(3) 0.0303(6) Uani 1 1 d . . .
H37 H 1.0348 0.5169 0.0680 0.036 Uiso 1 1 calc R . .
C4 C 0.5417(3) 1.2018(3) -0.5168(2) 0.0326(7) Uani 1 1 d . . .
H4 H 0.5371 1.1987 -0.5875 0.039 Uiso 1 1 calc R . .
C35 C 1.1928(3) 0.2878(2) 0.2654(3) 0.0343(7) Uani 1 1 d . . .
H35 H 1.2315 0.2087 0.2817 0.041 Uiso 1 1 calc R . .
C36 C 1.1306(3) 0.3544(3) 0.1617(3) 0.0361(7) Uani 1 1 d . . .
H36 H 1.1265 0.3198 0.1097 0.043 Uiso 1 1 calc R . .
C25 C 1.0163(3) 0.9670(3) 0.2715(3) 0.0314(6) Uani 1 1 d . . .
H25 H 1.0990 0.9586 0.2362 0.038 Uiso 1 1 calc R . .
C22 C 0.7706(4) 0.9928(3) 0.3756(3) 0.0428(8) Uani 1 1 d . . .
H22 H 0.6876 1.0019 0.4104 0.051 Uiso 1 1 calc R . .
C24 C 0.9839(4) 1.0470(3) 0.3252(3) 0.0429(8) Uani 1 1 d . . .
H24 H 1.0454 1.0927 0.3257 0.051 Uiso 1 1 calc R . .
C23 C 0.8623(4) 1.0593(3) 0.3776(3) 0.0458(8) Uani 1 1 d . . .
H23 H 0.8417 1.1124 0.4142 0.055 Uiso 1 1 calc R . .
O1B O 0.3683(11) 1.6472(11) -0.1502(14) 0.0349(7) Uiso 0.40(3) 1 d P A 2
C40B C 0.2336(8) 1.6753(7) -0.1192(7) 0.1262(18) Uiso 1 1 d . A 2
H40A H 0.1756 1.6709 -0.1721 0.189 Uiso 1 1 calc R A 2
H40B H 0.2154 1.7539 -0.1188 0.189 Uiso 1 1 calc R A 2
H40C H 0.2181 1.6202 -0.0456 0.189 Uiso 1 1 calc R A 2
O1A O 0.3524(7) 1.6287(7) -0.1242(10) 0.0349(7) Uiso 0.60(3) 1 d P A 1
C40A C 0.4308(8) 1.7156(7) -0.1394(7) 0.1262(18) Uiso 1 1 d . A 1
H40D H 0.4655 1.7408 -0.2146 0.189 Uiso 1 1 calc R A 1
H40E H 0.5040 1.6825 -0.0870 0.189 Uiso 1 1 calc R A 1
H40F H 0.3758 1.7821 -0.1268 0.189 Uiso 1 1 calc R A 1

loop_
_atom_site_aniso_label
_atom_site_aniso_U_11
_atom_site_aniso_U_22
_atom_site_aniso_U_33
_atom_site_aniso_U_23
_atom_site_aniso_U_13
_atom_site_aniso_U_12
S1 0.0315(4) 0.0212(3) 0.0306(4) -0.0060(3) -0.0114(3) -0.0059(3)
N2 0.0202(10) 0.0185(10) 0.0179(10) -0.0055(8) -0.0019(8) 0.0006(8)
N3 0.0220(11) 0.0195(10) 0.0201(10) -0.0053(8) -0.0033(8) -0.0001(8)
N1 0.0245(11) 0.0170(10) 0.0177(10) -0.0052(8) -0.0060(8) 0.0021(8)
C7 0.0198(12) 0.0206(12) 0.0195(12) -0.0052(10) -0.0021(9) -0.0031(10)
C6 0.0189(12) 0.0244(13) 0.0245(13) -0.0087(10) -0.0053(10) 0.0002(10)
C19 0.0183(12) 0.0207(12) 0.0183(12) -0.0057(10) -0.0015(9) -0.0026(9)
C26 0.0162(11) 0.0183(12) 0.0189(12) -0.0047(9) -0.0003(9) 0.0000(9)
C39 0.0169(11) 0.0192(12) 0.0195(12) -0.0046(9) -0.0011(9) -0.0013(9)
C13 0.0238(12) 0.0167(11) 0.0143(11) -0.0037(9) -0.0035(9) 0.0010(9)
C27 0.0164(11) 0.0255(13) 0.0189(12) -0.0055(10) 0.0002(9) -0.0027(10)
C20 0.0238(12) 0.0191(12) 0.0183(12) -0.0060(10) -0.0028(9) -0.0012(10)
C1 0.0179(12) 0.0224(12) 0.0194(12) -0.0066(10) -0.0034(9) 0.0018(10)
C12 0.0201(12) 0.0178(12) 0.0176(12) -0.0047(9) -0.0018(9) -0.0003(9)
C9 0.0194(12) 0.0191(12) 0.0175(11) -0.0030(9) -0.0015(9) -0.0004(9)
C38 0.0177(12) 0.0196(12) 0.0251(13) -0.0071(10) -0.0013(10) -0.0019(10)
C8 0.0231(12) 0.0149(11) 0.0199(12) -0.0052(9) -0.0017(10) -0.0009(9)
C33 0.0159(11) 0.0200(12) 0.0243(13) -0.0023(10) 0.0005(9) -0.0021(9)
C32 0.0153(11) 0.0256(13) 0.0205(12) -0.0020(10) -0.0004(9) -0.0030(10)
C10 0.0283(14) 0.0227(13) 0.0203(12) -0.0069(10) -0.0062(10) -0.0027(11)
C14 0.0212(12) 0.0234(13) 0.0261(13) -0.0073(11) 0.0026(10) -0.0030(10)
C11 0.0299(14) 0.0177(12) 0.0235(13) -0.0064(10) -0.0054(11) -0.0019(10)
C18 0.0235(13) 0.0235(13) 0.0191(12) -0.0037(10) -0.0014(10) -0.0046(10)
C28 0.0219(13) 0.0323(14) 0.0229(13) -0.0096(11) -0.0010(10) -0.0021(11)
C16 0.0333(15) 0.0212(13) 0.0238(13) -0.0090(11) -0.0012(11) 0.0010(11)
C2 0.0254(13) 0.0235(13) 0.0232(13) -0.0066(10) -0.0035(10) 0.0001(10)
C21 0.0233(13) 0.0298(14) 0.0321(15) -0.0134(12) 0.0008(11) -0.0034(11)
C17 0.0219(13) 0.0339(15) 0.0253(13) -0.0115(12) 0.0029(10) -0.0001(11)
C15 0.0287(14) 0.0226(13) 0.0309(14) -0.0080(11) -0.0025(11) -0.0054(11)
C29 0.0254(14) 0.0448(17) 0.0218(13) -0.0120(12) -0.0022(11) -0.0062(12)
C34 0.0223(13) 0.0205(13) 0.0352(15) -0.0021(11) -0.0040(11) -0.0002(10)
C31 0.0232(13) 0.0281(14) 0.0268(14) 0.0008(11) -0.0037(11) -0.0018(11)
C3 0.0276(14) 0.0346(15) 0.0200(13) -0.0040(11) -0.0047(11) 0.0027(12)
C30 0.0249(14) 0.0453(17) 0.0198(13) -0.0014(12) -0.0061(11) -0.0048(13)
C5 0.0287(14) 0.0313(15) 0.0313(15) -0.0176(12) -0.0080(11) 0.0037(12)
C37 0.0303(15) 0.0272(14) 0.0327(15) -0.0124(12) -0.0056(12) 0.0002(12)
C4 0.0309(15) 0.0437(17) 0.0233(14) -0.0169(13) -0.0058(11) 0.0040(13)
C35 0.0290(15) 0.0178(13) 0.0507(19) -0.0094(13) -0.0011(13) 0.0012(11)
C36 0.0373(17) 0.0274(15) 0.0479(19) -0.0208(14) -0.0034(14) -0.0012(13)
C25 0.0287(14) 0.0358(16) 0.0325(15) -0.0133(13) 0.0028(12) -0.0118(12)
C22 0.0387(18) 0.0438(19) 0.052(2) -0.0308(17) 0.0095(15) 0.0008(15)
C24 0.052(2) 0.0398(18) 0.048(2) -0.0211(16) -0.0034(16) -0.0207(16)
C23 0.058(2) 0.0386(18) 0.051(2) -0.0313(16) 0.0005(17) -0.0040(16)

loop_
_atom_type_symbol
_atom_type_description
_atom_type_scat_dispersion_real
_atom_type_scat_dispersion_imag
_atom_type_scat_source
C C 0.0033 0.0016 'International Tables Vol C Tables 4.2.6.8 and 6.1.1.4'
H H 0.0000 0.0000 'International Tables Vol C Tables 4.2.6.8 and 6.1.1.4'
N N 0.0061 0.0033 'International Tables Vol C Tables 4.2.6.8 and 6.1.1.4'
O O 0.0106 0.0060 'International Tables Vol C Tables 4.2.6.8 and 6.1.1.4'
S S 0.1246 0.1234 'International Tables Vol C Tables 4.2.6.8 and 6.1.1.4'

loop_
_geom_angle_atom_site_label_1
_geom_angle_atom_site_label_2
_geom_angle_atom_site_label_3
_geom_angle
_geom_angle_site_symmetry_1
_geom_angle_site_symmetry_3
C7 S1 C6 97.72(12) . .
C19 N2 C26 106.4(2) . .
C19 N2 C20 127.4(2) . .
C26 N2 C20 125.7(2) . .
C19 N3 C39 104.9(2) . .
C1 N1 C13 119.0(2) . .
C12 N1 C13 120.0(2) . .
C12 N1 C1 118.4(2) . .
C12 C7 S1 119.45(19) . .
C8 C7 S1 119.70(19) . .
C8 C7 C12 120.8(2) . .
C1 C6 S1 119.2(2) . .
C5 C6 S1 120.5(2) . .
C5 C6 C1 120.2(2) . .
N2 C19 C9 124.9(2) . .
N3 C19 N2 112.2(2) . .
N3 C19 C9 122.9(2) . .
N2 C26 C27 132.0(2) . .
C39 C26 N2 104.7(2) . .
C39 C26 C27 123.2(2) . .
N3 C39 C26 111.7(2) . .
N3 C39 C38 126.7(2) . .
C26 C39 C38 121.6(2) . .
C14 C13 N1 122.9(2) . .
C14 C13 C18 119.1(2) . .
C18 C13 N1 117.9(2) . .
C32 C27 C26 115.8(2) . .
C28 C27 C26 124.8(2) . .
C28 C27 C32 119.4(2) . .
C21 C20 N2 119.1(2) . .
C21 C20 C25 120.9(3) . .
C25 C20 N2 120.0(2) . .
C6 C1 N1 119.2(2) . .
C2 C1 N1 121.9(2) . .
C2 C1 C6 118.9(2) . .
C7 C12 N1 119.1(2) . .
C11 C12 N1 122.9(2) . .
C11 C12 C7 118.0(2) . .
C8 C9 C19 116.7(2) . .
C10 C9 C19 125.3(2) . .
C10 C9 C8 118.0(2) . .
C33 C38 C39 117.9(2) . .
C37 C38 C39 121.5(2) . .
C37 C38 C33 120.5(2) . .
C7 C8 C9 121.0(2) . .
C38 C33 C32 120.0(2) . .
C38 C33 C34 117.1(3) . .
C34 C33 C32 122.8(2) . .
C27 C32 C33 121.4(2) . .
C31 C32 C27 117.6(3) . .
C31 C32 C33 121.0(2) . .
C11 C10 C9 120.9(2) . .
C15 C14 C13 121.0(2) . .
C10 C11 C12 121.2(2) . .
C13 C18 C17 120.5(2) . .
C29 C28 C27 120.9(3) . .
C17 C16 C15 119.7(2) . .
O1B C16 C17 125.9(6) . .
O1B C16 C15 113.8(7) . .
O1A C16 C17 115.1(5) . .
O1A C16 C15 125.2(5) . .
O1A C16 O1B 15.6(4) . .
C3 C2 C1 120.0(3) . .
C20 C21 C22 119.0(3) . .
C18 C17 C16 120.0(3) . .
C14 C15 C16 119.8(3) . .
C28 C29 C30 119.8(3) . .
C35 C34 C33 121.4(3) . .
C30 C31 C32 121.8(3) . .
C4 C3 C2 120.8(3) . .
C31 C30 C29 120.5(3) . .
C4 C5 C6 120.5(3) . .
C36 C37 C38 120.7(3) . .
C3 C4 C5 119.5(3) . .
C34 C35 C36 121.0(3) . .
C37 C36 C35 119.2(3) . .
C20 C25 C24 119.1(3) . .
C23 C22 C21 120.8(3) . .
C23 C24 C25 120.6(3) . .
C24 C23 C22 119.7(3) . .
C16 O1B C40B 115.8(11) . .
C16 O1A C40A 117.3(8) . .

loop_
_geom_bond_atom_site_label_1
_geom_bond_atom_site_label_2
_geom_bond_distance
_geom_bond_site_symmetry_2
S1 C7 1.761(3) .
S1 C6 1.762(3) .
N2 C19 1.382(3) .
N2 C26 1.393(3) .
N2 C20 1.438(3) .
N3 C19 1.318(3) .
N3 C39 1.373(3) .
N1 C13 1.438(3) .
N1 C1 1.417(3) .
N1 C12 1.415(3) .
C7 C12 1.403(3) .
C7 C8 1.388(3) .
C6 C1 1.403(4) .
C6 C5 1.388(4) .
C19 C9 1.473(3) .
C26 C39 1.379(3) .
C26 C27 1.440(3) .
C39 C38 1.437(3) .
C13 C14 1.388(4) .
C13 C18 1.388(4) .
C27 C32 1.429(4) .
C27 C28 1.413(4) .
C20 C21 1.375(4) .
C20 C25 1.385(4) .
C1 C2 1.396(4) .
C12 C11 1.391(4) .
C9 C8 1.399(3) .
C9 C10 1.397(4) .
C38 C33 1.411(4) .
C38 C37 1.407(4) .
C33 C32 1.469(4) .
C33 C34 1.416(4) .
C32 C31 1.406(4) .
C10 C11 1.388(4) .
C14 C15 1.381(4) .
C18 C17 1.389(4) .
C28 C29 1.375(4) .
C16 C17 1.390(4) .
C16 C15 1.394(4) .
C16 O1B 1.386(9) .
C16 O1A 1.344(5) .
C2 C3 1.395(4) .
C21 C22 1.388(4) .
C29 C30 1.393(4) .
C34 C35 1.368(4) .
C31 C30 1.372(4) .
C3 C4 1.379(4) .
C5 C4 1.387(4) .
C37 C36 1.375(4) .
C35 C36 1.396(5) .
C25 C24 1.388(4) .
C22 C23 1.378(5) .
C24 C23 1.370(5) .
O1B C40B 1.407(14) .
O1A C40A 1.420(12) .
